data_4031110
loop_
_publ_author_name
'Sar, Dinabandhu'
'Bag, Raghunath'
'Bhattacharjee, Debajyoti'
'Deka, Ramesh Chandra'
'Punniyamurthy, Tharmalingam'

_publ_section_title
;
 Iron(III)-Mediated Radical Nitration of Bisarylsulfonyl Hydrazones:
 Synthesis of Bisarylnitromethyl Sulfones.
;
_journal_issue 13
_journal_name_full 'The Journal of organic chemistry'
_journal_page_first 6776
_journal_page_last 6783
_journal_paper_doi 10.1021/acs.joc.5b00820
_journal_volume 80
_journal_year 2015
_chemical_formula_moiety 'C14 H13 N O3 S'
_chemical_formula_sum 'C14 H13 N O3 S'
_chemical_formula_weight 275.31
_chemical_name_systematic
; 
 ? 
;
_space_group_IT_number 29
_symmetry_cell_setting orthorhombic
_symmetry_space_group_name_Hall 'P 2c -2ac'
_symmetry_space_group_name_H-M 'P c a 21'
_atom_sites_solution_hydrogens geom
_atom_sites_solution_primary direct
_atom_sites_solution_secondary difmap
_audit_creation_method SHELXL-97
_cell_angle_alpha 90.00
_cell_angle_beta 90.00
_cell_angle_gamma 90.00
_cell_formula_units_Z 4
_cell_length_a 15.2114(14)
_cell_length_b 7.1506(7)
_cell_length_c 12.2547(12)
_cell_measurement_temperature 298(2)
_cell_volume 1333.0(2)
_computing_cell_refinement 'Bruker SMART'
_computing_data_collection 'Bruker SMART'
_computing_data_reduction 'Bruker SAINT'
_computing_molecular_graphics 'Bruker SHELXTL'
_computing_publication_material 'Bruker SHELXTL'
_computing_structure_refinement 'SHELXL-97 (Sheldrick, 1997)'
_computing_structure_solution 'SHELXS-97 (Sheldrick, 1990)'
_diffrn_ambient_temperature 298(2)
_diffrn_measured_fraction_theta_full 0.991
_diffrn_measured_fraction_theta_max 0.991
_diffrn_measurement_device_type 'CCD area detector'
_diffrn_measurement_method 'phi and omega scans'
_diffrn_radiation_monochromator graphite
_diffrn_radiation_source 'fine-focus sealed tube'
_diffrn_radiation_type MoK\a
_diffrn_radiation_wavelength 0.71073
_diffrn_reflns_av_R_equivalents 0.0561
_diffrn_reflns_av_sigmaI/netI 0.0423
_diffrn_reflns_limit_h_max 18
_diffrn_reflns_limit_h_min -18
_diffrn_reflns_limit_k_max 8
_diffrn_reflns_limit_k_min -8
_diffrn_reflns_limit_l_max 15
_diffrn_reflns_limit_l_min -14
_diffrn_reflns_number 13070
_diffrn_reflns_theta_full 26.00
_diffrn_reflns_theta_max 26.00
_diffrn_reflns_theta_min 1.34
_exptl_absorpt_coefficient_mu 0.246
_exptl_absorpt_correction_T_max 0.957
_exptl_absorpt_correction_T_min 0.937
_exptl_absorpt_correction_type multi-scan
_exptl_absorpt_process_details SADABS
_exptl_crystal_colour colorless
_exptl_crystal_density_diffrn 1.372
_exptl_crystal_density_method 'not measured'
_exptl_crystal_description needle
_exptl_crystal_F_000 576
_exptl_crystal_size_max 0.42
_exptl_crystal_size_mid 0.22
_exptl_crystal_size_min 0.18
_refine_diff_density_max 0.182
_refine_diff_density_min -0.253
_refine_diff_density_rms 0.037
_refine_ls_abs_structure_details 'Flack H D (1983), Acta Cryst. A39, 876-881'
_refine_ls_abs_structure_Flack 0.0(2)
_refine_ls_extinction_method none
_refine_ls_goodness_of_fit_ref 1.114
_refine_ls_hydrogen_treatment constr
_refine_ls_matrix_type full
_refine_ls_number_parameters 175
_refine_ls_number_reflns 2559
_refine_ls_number_restraints 1
_refine_ls_restrained_S_all 1.113
_refine_ls_R_factor_all 0.0576
_refine_ls_R_factor_gt 0.0406
_refine_ls_shift/su_max 0.001
_refine_ls_shift/su_mean 0.000
_refine_ls_structure_factor_coef Fsqd
_refine_ls_weighting_details 'calc w=1/[\s^2^(Fo^2^)+(0.0471P)^2^+0.0000P] where P=(Fo^2^+2Fc^2^)/3'
_refine_ls_weighting_scheme calc
_refine_ls_wR_factor_gt 0.0922
_refine_ls_wR_factor_ref 0.1023
_reflns_number_gt 1995
_reflns_number_total 2620
_reflns_threshold_expression >2sigma(I)
_cod_data_source_file jo5b00820_si_002.cif
_cod_data_source_block ds_2
_cod_depositor_comments
;
The following automatic conversions were performed:

'_symmetry_cell_setting' value 'Orthorhombic' changed to
'orthorhombic' according to
/usr/data/users/saulius/crontab/automatic-downloads/rss-feeds/ACS/lib/dictionaries/cif_core.dic
dictionary named 'cif_core.dic' version 2.4.2 from 2011-04-26.

Automatic conversion script
Id: cif_fix_values 3271 2015-04-21 07:52:19Z andrius 

 Adding full bibliography for 4031110--4031111.cif.
;
_cod_database_code 4031110

loop_
_symmetry_equiv_pos_as_xyz
'x, y, z'
'-x, -y, z+1/2'
'x+1/2, -y, z'
'-x+1/2, y, z+1/2'

loop_
_atom_site_label
_atom_site_type_symbol
_atom_site_fract_x
_atom_site_fract_y
_atom_site_fract_z
_atom_site_U_iso_or_equiv
_atom_site_adp_type
_atom_site_occupancy
_atom_site_symmetry_multiplicity
_atom_site_calc_flag
_atom_site_refinement_flags
S1 S 0.51544(4) 0.12897(10) 0.79484(8) 0.0470(2) Uani 1 1 d .
C4 C 0.7838(2) 0.2820(4) 0.6618(2) 0.0463(8) Uani 1 1 d .
C1 C 0.61887(18) 0.2002(4) 0.7472(2) 0.0406(7) Uani 1 1 d .
C2 C 0.6254(2) 0.2776(5) 0.6444(3) 0.0529(9) Uani 1 1 d .
H2 H 0.5751 0.3023 0.6038 0.064 Uiso 1 1 calc R
C6 C 0.69342(16) 0.1661(4) 0.8084(3) 0.0453(8) Uani 1 1 d .
H6 H 0.6884 0.1159 0.8781 0.054 Uiso 1 1 calc R
C5 C 0.77570(19) 0.2066(4) 0.7660(2) 0.0478(8) Uani 1 1 d .
H5 H 0.8257 0.1833 0.8074 0.057 Uiso 1 1 calc R
C3 C 0.7077(2) 0.3180(5) 0.6023(3) 0.0502(8) Uani 1 1 d .
H3 H 0.7122 0.3701 0.5330 0.060 Uiso 1 1 calc R
C7 C 0.8733(2) 0.3224(5) 0.6140(3) 0.0646(10) Uani 1 1 d .
H7A H 0.9031 0.4126 0.6587 0.097 Uiso 1 1 calc R
H7B H 0.8666 0.3712 0.5415 0.097 Uiso 1 1 calc R
H7C H 0.9070 0.2090 0.6115 0.097 Uiso 1 1 calc R
C9 C 0.38077(17) 0.2858(4) 0.9173(2) 0.0416(8) Uani 1 1 d .
C13 C 0.2231(2) 0.2940(5) 0.9095(3) 0.0646(11) Uani 1 1 d .
H13 H 0.1716 0.3221 0.8721 0.078 Uiso 1 1 calc R
C11 C 0.2938(3) 0.1812(6) 1.0681(3) 0.0692(11) Uani 1 1 d .
H11 H 0.2903 0.1316 1.1381 0.083 Uiso 1 1 calc R
C14 C 0.30376(17) 0.3257(5) 0.8603(3) 0.0509(8) Uani 1 1 d .
H14 H 0.3065 0.3732 0.7897 0.061 Uiso 1 1 calc R
C10 C 0.3757(2) 0.2125(5) 1.0220(3) 0.0569(9) Uani 1 1 d .
H10 H 0.4266 0.1848 1.0607 0.068 Uiso 1 1 calc R
C12 C 0.2186(3) 0.2214(5) 1.0133(4) 0.0663(11) Uani 1 1 d .
H12 H 0.1642 0.1999 1.0457 0.080 Uiso 1 1 calc R
N1 N 0.50900(14) 0.4760(4) 0.8544(2) 0.0433(6) Uani 1 1 d .
C8 C 0.46667(16) 0.3238(4) 0.8643(2) 0.0389(7) Uani 1 1 d .
O2 O 0.52810(13) -0.0152(3) 0.8758(2) 0.0615(6) Uani 1 1 d .
O1 O 0.45936(14) 0.0892(4) 0.7037(2) 0.0701(7) Uani 1 1 d .
O3 O 0.46467(14) 0.6233(3) 0.9069(2) 0.0565(7) Uani 1 1 d .
H3A H 0.4931 0.7201 0.9002 0.085 Uiso 1 1 calc R

loop_
_atom_site_aniso_label
_atom_site_aniso_U_11
_atom_site_aniso_U_22
_atom_site_aniso_U_33
_atom_site_aniso_U_23
_atom_site_aniso_U_13
_atom_site_aniso_U_12
S1 0.0409(4) 0.0401(4) 0.0600(4) -0.0057(5) 0.0062(4) -0.0055(3)
C4 0.0458(18) 0.042(2) 0.051(2) -0.0038(16) 0.0083(14) -0.0019(14)
C1 0.0371(16) 0.0403(18) 0.0444(19) -0.0015(14) 0.0053(12) 0.0017(13)
C2 0.0448(18) 0.059(2) 0.055(2) -0.0005(18) -0.0042(15) 0.0075(16)
C6 0.0460(16) 0.0478(19) 0.0421(19) 0.0024(18) 0.0039(14) 0.0017(12)
C5 0.0389(16) 0.0516(19) 0.053(2) 0.0029(16) -0.0016(14) -0.0008(13)
C3 0.054(2) 0.054(2) 0.0420(19) 0.0099(17) 0.0051(15) 0.0028(15)
C7 0.052(2) 0.070(2) 0.071(2) 0.006(2) 0.0159(18) 0.0022(18)
C9 0.0374(16) 0.0349(17) 0.052(2) 0.0001(15) 0.0042(13) -0.0015(12)
C13 0.0397(18) 0.055(2) 0.099(4) -0.016(2) -0.0004(18) -0.0059(16)
C11 0.078(3) 0.056(3) 0.074(3) 0.013(2) 0.028(2) 0.0003(19)
C14 0.0436(18) 0.052(2) 0.057(2) -0.0007(17) -0.0036(15) -0.0006(13)
C10 0.0520(18) 0.062(2) 0.057(2) 0.0180(19) 0.0072(16) 0.0053(16)
C12 0.048(2) 0.047(2) 0.104(3) -0.006(2) 0.029(2) -0.0031(17)
N1 0.0416(13) 0.0347(15) 0.0536(15) -0.0017(12) 0.0036(11) -0.0030(10)
C8 0.0356(14) 0.0400(17) 0.0412(16) 0.0016(15) -0.0007(12) -0.0015(12)
O2 0.0603(13) 0.0357(13) 0.0886(15) 0.0138(13) 0.0187(12) -0.0016(10)
O1 0.0505(14) 0.0856(19) 0.0741(16) -0.0318(15) -0.0030(12) -0.0166(13)
O3 0.0544(13) 0.0363(13) 0.0789(17) -0.0051(12) 0.0179(11) -0.0044(10)

loop_
_atom_type_symbol
_atom_type_description
_atom_type_scat_dispersion_real
_atom_type_scat_dispersion_imag
_atom_type_scat_source
C C 0.0033 0.0016 'International Tables Vol C Tables 4.2.6.8 and 6.1.1.4'
H H 0.0000 0.0000 'International Tables Vol C Tables 4.2.6.8 and 6.1.1.4'
N N 0.0061 0.0033 'International Tables Vol C Tables 4.2.6.8 and 6.1.1.4'
O O 0.0106 0.0060 'International Tables Vol C Tables 4.2.6.8 and 6.1.1.4'
S S 0.1246 0.1234 'International Tables Vol C Tables 4.2.6.8 and 6.1.1.4'

loop_
_geom_angle_atom_site_label_1
_geom_angle_atom_site_label_2
_geom_angle_atom_site_label_3
_geom_angle
O1 S1 O2 118.21(15)
O1 S1 C1 109.40(15)
O2 S1 C1 108.45(13)
O1 S1 C8 106.13(14)
O2 S1 C8 106.50(14)
C1 S1 C8 107.66(13)
C5 C4 C3 118.7(3)
C5 C4 C7 120.7(3)
C3 C4 C7 120.7(3)
C2 C1 C6 120.5(3)
C2 C1 S1 119.0(2)
C6 C1 S1 120.3(2)
C1 C2 C3 119.3(3)
C1 C6 C5 120.1(3)
C6 C5 C4 120.3(3)
C2 C3 C4 121.1(3)
C10 C9 C14 119.6(3)
C10 C9 C8 121.5(3)
C14 C9 C8 118.9(3)
C12 C13 C14 120.6(3)
C12 C11 C10 121.4(4)
C13 C14 C9 119.5(3)
C11 C10 C9 119.3(3)
C11 C12 C13 119.7(3)
C8 N1 O3 110.8(2)
N1 C8 C9 130.1(3)
N1 C8 S1 114.3(2)
C9 C8 S1 115.5(2)

loop_
_geom_bond_atom_site_label_1
_geom_bond_atom_site_label_2
_geom_bond_distance
S1 O1 1.434(2)
S1 O2 1.443(3)
S1 C1 1.754(3)
S1 C8 1.793(3)
C4 C5 1.391(4)
C4 C3 1.392(4)
C4 C7 1.510(4)
C1 C2 1.380(4)
C1 C6 1.381(4)
C2 C3 1.384(4)
C6 C5 1.385(4)
C9 C10 1.387(4)
C9 C14 1.394(4)
C9 C8 1.485(4)
C13 C12 1.375(5)
C13 C14 1.386(4)
C11 C12 1.358(5)
C11 C10 1.386(5)
N1 C8 1.270(4)
N1 O3 1.407(3)
